data_1542902
loop_
_publ_author_name
'Queiroz, Jaqueline Evangelista'
'Vila Verde, Giuliana Muniz'
'Pereira, Mariette Miguens'
'Ramos Silva, Manuela'
'Aquino, Gilberto L. B.'

_publ_section_title
;
 4-(4-Methoxyphenyl)-5,7-dimethylchroman-2-one
;
_journal_coeditor_code SU4021
_journal_issue 3
_journal_name_full IUCrData
_journal_page_first x160430
_journal_paper_doi 10.1107/S2414314616004302
_journal_volume 1
_journal_year 2016
_chemical_formula_iupac 'C18 H18 O3'
_chemical_formula_moiety 'C18 H18 O3'
_chemical_formula_sum 'C18 H18 O3'
_chemical_formula_weight 282.32
_chemical_melting_point 418
_chemical_name_systematic
;
4-(4-Methoxyphenyl)-5,7-dimethylchroman-2-one
;
_space_group_crystal_system orthorhombic
_space_group_IT_number 61
_space_group_name_Hall '-P 2ac 2ab'
_space_group_name_H-M_alt 'P b c a'
_symmetry_space_group_name_Hall '-P 2ac 2ab'
_symmetry_space_group_name_H-M 'P b c a'
_atom_sites_solution_hydrogens geom
_atom_sites_solution_primary direct
_atom_sites_solution_secondary difmap
_audit_creation_method SHELXL-2014/7
_cell_angle_alpha 90
_cell_angle_beta 90
_cell_angle_gamma 90
_cell_formula_units_Z 8
_cell_length_a 16.1115(19)
_cell_length_b 7.7040(9)
_cell_length_c 23.873(3)
_cell_measurement_reflns_used 1347
_cell_measurement_temperature 293(2)
_cell_measurement_theta_max 20.80
_cell_measurement_theta_min 3.050
_cell_volume 2963.2(6)
_computing_cell_refinement
;
SAINT (Bruker, 2003)
;
_computing_data_collection
;
SMART (Bruker, 2003)
;
_computing_data_reduction
;
SAINT (Bruker, 2003)
;
_computing_molecular_graphics
;
PLATON (Spek, 2009)
;
_computing_publication_material
;
SHELXL2014 (Sheldrick 2015), PLATON (Spek, 2009) and publCIF
(Westrip, 2010)
;
_computing_structure_refinement
;
SHELXL2014 (Sheldrick, 2015)
;
_computing_structure_solution
;
SHELXS97 (Sheldrick, 2008)
;
_diffrn_ambient_temperature 293(2)
_diffrn_measured_fraction_theta_full 0.989
_diffrn_measured_fraction_theta_max 0.986
_diffrn_measurement_device_type 'Bruker APEX CCD area-detector'
_diffrn_measurement_method '\f and \w'
_diffrn_radiation_monochromator graphite
_diffrn_radiation_source 'fine-focus sealed tube'
_diffrn_radiation_type MoK\a
_diffrn_radiation_wavelength 0.71073
_diffrn_reflns_av_R_equivalents 0.0695
_diffrn_reflns_limit_h_max 19
_diffrn_reflns_limit_h_min -17
_diffrn_reflns_limit_k_max 9
_diffrn_reflns_limit_k_min -9
_diffrn_reflns_limit_l_max 29
_diffrn_reflns_limit_l_min -15
_diffrn_reflns_number 13132
_diffrn_reflns_theta_full 25.000
_diffrn_reflns_theta_max 25.703
_diffrn_reflns_theta_min 3.392
_exptl_absorpt_coefficient_mu 0.085
_exptl_absorpt_correction_T_max 0.999
_exptl_absorpt_correction_T_min 0.303
_exptl_absorpt_correction_type multi-scan
_exptl_absorpt_process_details
;
(SADABS;  Sheldrick, 2000)
;
_exptl_crystal_colour colorless
_exptl_crystal_density_diffrn 1.266
_exptl_crystal_density_method 'not measured'
_exptl_crystal_description block
_exptl_crystal_F_000 1200
_exptl_crystal_size_max 0.35
_exptl_crystal_size_mid 0.20
_exptl_crystal_size_min 0.12
_refine_diff_density_max 0.191
_refine_diff_density_min -0.180
_refine_ls_extinction_coef 0.0059(10)
_refine_ls_extinction_expression Fc^*^=kFc[1+0.001xFc^2^\l^3^/sin(2\q)]^-1/4^
_refine_ls_extinction_method
;
SHELXL2014 (Sheldrick, 2015)
;
_refine_ls_goodness_of_fit_ref 0.974
_refine_ls_hydrogen_treatment constr
_refine_ls_matrix_type full
_refine_ls_number_parameters 194
_refine_ls_number_reflns 2786
_refine_ls_number_restraints 0
_refine_ls_restrained_S_all 0.974
_refine_ls_R_factor_all 0.0984
_refine_ls_R_factor_gt 0.0501
_refine_ls_shift/su_max 0.000
_refine_ls_shift/su_mean 0.000
_refine_ls_structure_factor_coef Fsqd
_refine_ls_weighting_details 'w=1/[\s^2^(Fo^2^)+(0.0794P)^2^] where P=(Fo^2^+2Fc^2^)/3'
_refine_ls_weighting_scheme calc
_refine_ls_wR_factor_gt 0.1257
_refine_ls_wR_factor_ref 0.1547
_reflns_number_gt 1563
_reflns_number_total 2786
_reflns_threshold_expression 'I > 2\s(I)'
_cod_data_source_file su4021sup1.cif
_cod_data_source_block I
_cod_database_code 1542902
_shelx_space_group_comment
;
The symmetry employed for this shelxl refinement is uniquely defined
by the following loop, which should always be used as a source of
symmetry information in preference to the above space-group names.
They are only intended as comments.
;

loop_
_space_group_symop_operation_xyz
'x, y, z'
'-x+1/2, -y, z+1/2'
'x+1/2, -y+1/2, -z'
'-x, y+1/2, -z+1/2'
'-x, -y, -z'
'x-1/2, y, -z-1/2'
'-x-1/2, y-1/2, z'
'x, -y-1/2, z-1/2'

loop_
_atom_site_type_symbol
_atom_site_label
_atom_site_fract_x
_atom_site_fract_y
_atom_site_fract_z
_atom_site_U_iso_or_equiv
_atom_site_adp_type
_atom_site_calc_flag
_atom_site_occupancy
O O1 0.24519(9) 0.54914(19) 0.37344(6) 0.0544(5) Uani d 1
O O2 -0.05956(11) 1.14738(19) 0.42345(7) 0.0669(6) Uani d 1
O O3 0.25110(11) 0.5854(2) 0.46470(7) 0.0708(6) Uani d 1
C C1 0.21280(17) 0.5261(3) 0.42587(11) 0.0522(6) Uani d 1
C C2 0.13392(15) 0.4270(3) 0.42946(9) 0.0536(7) Uani d 1
H H2A 0.1080 0.4497 0.4654 0.064 Uiso calc 1
H H2B 0.1461 0.3039 0.4275 0.064 Uiso calc 1
C C3 0.07319(14) 0.4745(3) 0.38271(8) 0.0440(6) Uani d 1
H H3 0.0278 0.3899 0.3834 0.053 Uiso calc 1
C C4 0.11783(14) 0.4546(2) 0.32795(8) 0.0412(5) Uani d 1
C C5 0.07948(14) 0.4014(3) 0.27818(10) 0.0476(6) Uani d 1
C C6 0.12741(15) 0.3855(3) 0.23005(10) 0.0550(7) Uani d 1
H H6 0.1018 0.3488 0.1972 0.066 Uiso calc 1
C C7 0.21175(16) 0.4217(3) 0.22875(10) 0.0542(6) Uani d 1
C C8 0.24902(14) 0.4748(3) 0.27819(10) 0.0516(6) Uani d 1
H H8 0.3054 0.5007 0.2789 0.062 Uiso calc 1
C C9 0.20234(15) 0.4889(3) 0.32602(9) 0.0449(6) Uani d 1
C C10 -0.01234(15) 0.3653(4) 0.27682(11) 0.0681(7) Uani d 1
H H10A -0.0275 0.3224 0.2405 0.102 Uiso calc 1
H H10B -0.0423 0.4705 0.2844 0.102 Uiso calc 1
H H10C -0.0258 0.2800 0.3047 0.102 Uiso calc 1
C C11 0.26174(16) 0.4012(4) 0.17614(11) 0.0772(9) Uani d 1
H H11A 0.2989 0.3045 0.1801 0.116 Uiso calc 1
H H11B 0.2932 0.5050 0.1695 0.116 Uiso calc 1
H H11C 0.2251 0.3808 0.1451 0.116 Uiso calc 1
C C12 0.03573(14) 0.6540(3) 0.39205(8) 0.0408(6) Uani d 1
C C13 -0.03718(15) 0.6726(3) 0.42207(9) 0.0530(7) Uani d 1
H H13 -0.0644 0.5735 0.4347 0.064 Uiso calc 1
C C14 -0.07116(16) 0.8339(3) 0.43401(9) 0.0548(7) Uani d 1
H H14 -0.1203 0.8421 0.4543 0.066 Uiso calc 1
C C15 -0.03148(15) 0.9819(3) 0.41561(9) 0.0484(6) Uani d 1
C C16 0.04172(15) 0.9657(3) 0.38571(9) 0.0514(6) Uani d 1
H H16 0.0691 1.0648 0.3733 0.062 Uiso calc 1
C C17 0.07453(14) 0.8045(3) 0.37405(9) 0.0468(6) Uani d 1
H H17 0.1236 0.7966 0.3537 0.056 Uiso calc 1
C C18 -0.13033(18) 1.1710(3) 0.45774(12) 0.0735(8) Uani d 1
H H18A -0.1760 1.1063 0.4426 0.110 Uiso calc 1
H H18B -0.1445 1.2920 0.4589 0.110 Uiso calc 1
H H18C -0.1185 1.1308 0.4950 0.110 Uiso calc 1

loop_
_atom_site_aniso_label
_atom_site_aniso_U_11
_atom_site_aniso_U_22
_atom_site_aniso_U_33
_atom_site_aniso_U_12
_atom_site_aniso_U_13
_atom_site_aniso_U_23
O1 0.0486(10) 0.0639(11) 0.0507(10) -0.0048(8) -0.0065(8) -0.0001(8)
O2 0.0769(13) 0.0432(9) 0.0805(12) 0.0072(9) 0.0317(10) 0.0016(8)
O3 0.0775(13) 0.0771(13) 0.0577(11) 0.0022(10) -0.0186(10) -0.0092(9)
C1 0.0570(16) 0.0476(14) 0.0519(16) 0.0095(12) -0.0073(13) 0.0013(11)
C2 0.0670(17) 0.0464(13) 0.0476(14) 0.0017(13) 0.0008(13) 0.0073(10)
C3 0.0450(14) 0.0394(12) 0.0476(14) -0.0039(10) 0.0030(11) 0.0050(10)
C4 0.0429(14) 0.0358(11) 0.0448(13) 0.0014(10) -0.0008(11) 0.0016(9)
C5 0.0455(15) 0.0470(13) 0.0505(14) 0.0020(11) -0.0035(12) -0.0012(10)
C6 0.0592(18) 0.0603(15) 0.0454(14) 0.0060(13) -0.0070(13) -0.0041(11)
C7 0.0554(17) 0.0577(15) 0.0495(15) 0.0090(12) 0.0044(13) 0.0044(11)
C8 0.0407(14) 0.0593(15) 0.0547(15) 0.0043(12) 0.0011(12) 0.0069(12)
C9 0.0444(15) 0.0450(13) 0.0453(14) -0.0003(11) -0.0071(12) 0.0029(10)
C10 0.0512(17) 0.0841(18) 0.0691(17) -0.0054(15) -0.0056(14) -0.0105(15)
C11 0.072(2) 0.101(2) 0.0585(18) 0.0071(17) 0.0115(15) -0.0025(15)
C12 0.0443(14) 0.0381(12) 0.0398(12) -0.0016(10) 0.0020(11) 0.0037(9)
C13 0.0587(16) 0.0439(14) 0.0563(15) -0.0034(12) 0.0165(13) 0.0079(10)
C14 0.0580(16) 0.0522(14) 0.0543(15) 0.0013(12) 0.0193(12) 0.0060(11)
C15 0.0581(16) 0.0409(13) 0.0463(14) 0.0010(11) 0.0087(12) 0.0013(10)
C16 0.0543(16) 0.0401(13) 0.0597(15) -0.0057(11) 0.0104(13) 0.0060(11)
C17 0.0400(13) 0.0461(13) 0.0543(14) -0.0024(11) 0.0078(11) 0.0030(10)
C18 0.083(2) 0.0583(16) 0.0797(19) 0.0108(15) 0.0294(17) -0.0049(13)

loop_
_atom_type_symbol
_atom_type_description
_atom_type_scat_dispersion_real
_atom_type_scat_dispersion_imag
_atom_type_scat_source
C C 0.0033 0.0016 'International Tables Vol C Tables 4.2.6.8 and 6.1.1.4'
H H 0.0000 0.0000 'International Tables Vol C Tables 4.2.6.8 and 6.1.1.4'
O O 0.0106 0.0060 'International Tables Vol C Tables 4.2.6.8 and 6.1.1.4'

loop_
_geom_angle_atom_site_label_1
_geom_angle_atom_site_label_2
_geom_angle_atom_site_label_3
_geom_angle
C1 O1 C9 120.47(19)
C15 O2 C18 117.79(18)
O3 C1 O1 117.4(2)
O3 C1 C2 126.1(2)
O1 C1 C2 116.5(2)
C1 C2 C3 112.50(18)
C1 C2 H2A 109.1
C3 C2 H2A 109.1
C1 C2 H2B 109.1
C3 C2 H2B 109.1
H2A C2 H2B 107.8
C4 C3 C12 114.20(16)
C4 C3 C2 107.76(19)
C12 C3 C2 111.32(17)
C4 C3 H3 107.8
C12 C3 H3 107.8
C2 C3 H3 107.8
C9 C4 C5 117.4(2)
C9 C4 C3 118.67(19)
C5 C4 C3 123.9(2)
C6 C5 C4 118.8(2)
C6 C5 C10 120.8(2)
C4 C5 C10 120.4(2)
C7 C6 C5 123.0(2)
C7 C6 H6 118.5
C5 C6 H6 118.5
C8 C7 C6 117.7(2)
C8 C7 C11 120.8(2)
C6 C7 C11 121.5(2)
C9 C8 C7 119.7(2)
C9 C8 H8 120.2
C7 C8 H8 120.2
C8 C9 C4 123.4(2)
C8 C9 O1 115.3(2)
C4 C9 O1 121.2(2)
C5 C10 H10A 109.5
C5 C10 H10B 109.5
H10A C10 H10B 109.5
C5 C10 H10C 109.5
H10A C10 H10C 109.5
H10B C10 H10C 109.5
C7 C11 H11A 109.5
C7 C11 H11B 109.5
H11A C11 H11B 109.5
C7 C11 H11C 109.5
H11A C11 H11C 109.5
H11B C11 H11C 109.5
C13 C12 C17 117.19(19)
C13 C12 C3 120.38(18)
C17 C12 C3 122.3(2)
C12 C13 C14 122.3(2)
C12 C13 H13 118.9
C14 C13 H13 118.9
C15 C14 C13 119.5(2)
C15 C14 H14 120.3
C13 C14 H14 120.3
O2 C15 C14 125.1(2)
O2 C15 C16 115.91(19)
C14 C15 C16 119.0(2)
C17 C16 C15 120.8(2)
C17 C16 H16 119.6
C15 C16 H16 119.6
C16 C17 C12 121.2(2)
C16 C17 H17 119.4
C12 C17 H17 119.4
O2 C18 H18A 109.5
O2 C18 H18B 109.5
H18A C18 H18B 109.5
O2 C18 H18C 109.5
H18A C18 H18C 109.5
H18B C18 H18C 109.5

loop_
_geom_bond_atom_site_label_1
_geom_bond_atom_site_label_2
_geom_bond_distance
O1 C1 1.368(3)
O1 C9 1.405(2)
O2 C15 1.366(2)
O2 C18 1.415(3)
O3 C1 1.203(3)
C1 C2 1.485(3)
C2 C3 1.529(3)
C2 H2A 0.9700
C2 H2B 0.9700
C3 C4 1.500(3)
C3 C12 1.525(3)
C3 H3 0.9800
C4 C9 1.388(3)
C4 C5 1.400(3)
C5 C6 1.390(3)
C5 C10 1.506(3)
C6 C7 1.388(3)
C6 H6 0.9300
C7 C8 1.386(3)
C7 C11 1.500(3)
C8 C9 1.372(3)
C8 H8 0.9300
C10 H10A 0.9600
C10 H10B 0.9600
C10 H10C 0.9600
C11 H11A 0.9600
C11 H11B 0.9600
C11 H11C 0.9600
C12 C13 1.383(3)
C12 C17 1.386(3)
C13 C14 1.387(3)
C13 H13 0.9300
C14 C15 1.379(3)
C14 H14 0.9300
C15 C16 1.384(3)
C16 C17 1.378(3)
C16 H16 0.9300
C17 H17 0.9300
C18 H18A 0.9600
C18 H18B 0.9600
C18 H18C 0.9600

loop_
_geom_hbond_atom_site_label_D
_geom_hbond_atom_site_label_H
_geom_hbond_atom_site_label_A
_geom_hbond_site_symmetry_A
_geom_hbond_distance_DH
_geom_hbond_distance_HA
_geom_hbond_distance_DA
_geom_hbond_angle_DHA
C2 H2B O3 7_655 0.97 2.52 3.327(3) 140
C3 H3 O2 1_545 0.98 2.53 3.446(3) 156
C6 H6 Cg3 4_545 0.93 2.95 3.853(3) 165

loop_
_geom_torsion_atom_site_label_1
_geom_torsion_atom_site_label_2
_geom_torsion_atom_site_label_3
_geom_torsion_atom_site_label_4
_geom_torsion
C9 O1 C1 O3 -177.71(19)
C9 O1 C1 C2 3.3(3)
O3 C1 C2 C3 140.3(2)
O1 C1 C2 C3 -40.8(3)
C1 C2 C3 C4 53.4(2)
C1 C2 C3 C12 -72.6(2)
C12 C3 C4 C9 91.7(2)
C2 C3 C4 C9 -32.5(2)
C12 C3 C4 C5 -88.9(3)
C2 C3 C4 C5 146.8(2)
C9 C4 C5 C6 0.2(3)
C3 C4 C5 C6 -179.20(19)
C9 C4 C5 C10 -178.8(2)
C3 C4 C5 C10 1.8(3)
C4 C5 C6 C7 -0.7(3)
C10 C5 C6 C7 178.2(2)
C5 C6 C7 C8 0.5(3)
C5 C6 C7 C11 179.3(2)
C6 C7 C8 C9 0.3(3)
C11 C7 C8 C9 -178.6(2)
C7 C8 C9 C4 -0.9(3)
C7 C8 C9 O1 -177.98(19)
C5 C4 C9 C8 0.6(3)
C3 C4 C9 C8 -179.98(19)
C5 C4 C9 O1 177.58(18)
C3 C4 C9 O1 -3.0(3)
C1 O1 C9 C8 -162.75(19)
C1 O1 C9 C4 20.1(3)
C4 C3 C12 C13 147.3(2)
C2 C3 C12 C13 -90.4(3)
C4 C3 C12 C17 -36.4(3)
C2 C3 C12 C17 85.9(2)
C17 C12 C13 C14 0.1(4)
C3 C12 C13 C14 176.6(2)
C12 C13 C14 C15 -0.1(4)
C18 O2 C15 C14 6.6(3)
C18 O2 C15 C16 -174.8(2)
C13 C14 C15 O2 178.3(2)
C13 C14 C15 C16 -0.2(4)
O2 C15 C16 C17 -178.3(2)
C14 C15 C16 C17 0.4(4)
C15 C16 C17 C12 -0.3(4)
C13 C12 C17 C16 0.1(3)
C3 C12 C17 C16 -176.36(19)

_cod_database_fobs_code 1542902
